data_7106846
loop_
_publ_author_name
'Jung Hee Yoon'
'Dae Won Ryu'
'Sang Yup Choi'
'Hyoung Chan Kim'
'Eui Kwan Koh'
'Jun Tao'
'Chang Seop Hong'

_publ_section_title
;
 Spin crossover in the cyanide-bridged MoVMnIII single-chain magnet
 containing FeII cations
;
_journal_name_full Chem.Commun.
_journal_page_first 10416
_journal_paper_doi 10.1039/c1cc13627e
_journal_volume 47
_journal_year 2011
_chemical_formula_sum 'C62 H80 Br2 Fe Mn Mo N22 O9'
_chemical_formula_weight 1644.03
_chemical_name_systematic
;
?
;
_space_group_IT_number 2
_symmetry_cell_setting triclinic
_symmetry_space_group_name_Hall '-P 1'
_symmetry_space_group_name_H-M 'P -1'
_atom_sites_solution_hydrogens geom
_atom_sites_solution_primary direct
_atom_sites_solution_secondary difmap
_audit_creation_method SHELXL-97
_cell_angle_alpha 89.154(3)
_cell_angle_beta 89.071(3)
_cell_angle_gamma 84.376(3)
_cell_formula_units_Z 2
_cell_length_a 10.7696(6)
_cell_length_b 13.8437(7)
_cell_length_c 24.4199(14)
_cell_measurement_reflns_used 9554
_cell_measurement_temperature 90(2)
_cell_measurement_theta_max 24.088
_cell_measurement_theta_min 2.215
_cell_volume 3622.5(3)
_computing_cell_refinement 'Bruker SMART APEXll'
_computing_data_collection 'Bruker SMART APEXll'
_computing_data_reduction 'Bruker SAINT'
_computing_molecular_graphics WingX
_computing_publication_material WingX
_computing_structure_refinement 'SHELXL-97 (Sheldrick, 1997)'
_computing_structure_solution SHELXTL
_diffrn_ambient_temperature 90(2)
_diffrn_measured_fraction_theta_full 0.850
_diffrn_measured_fraction_theta_max 0.779
_diffrn_measurement_device_type 'CCD area detector'
_diffrn_measurement_method 'omega and phi scans'
_diffrn_radiation_monochromator graphite
_diffrn_radiation_source 'fine-focus sealed tube'
_diffrn_radiation_type MoK\a
_diffrn_radiation_wavelength 0.71073
_diffrn_reflns_av_R_equivalents 0.0829
_diffrn_reflns_av_sigmaI/netI 0.0711
_diffrn_reflns_limit_h_max 9
_diffrn_reflns_limit_h_min -14
_diffrn_reflns_limit_k_max 18
_diffrn_reflns_limit_k_min -17
_diffrn_reflns_limit_l_max 31
_diffrn_reflns_limit_l_min -28
_diffrn_reflns_number 80068
_diffrn_reflns_theta_full 25.00
_diffrn_reflns_theta_max 28.48
_diffrn_reflns_theta_min 0.83
_exptl_absorpt_coefficient_mu 1.711
_exptl_absorpt_correction_T_max 0.8504
_exptl_absorpt_correction_T_min 0.8250
_exptl_absorpt_correction_type multi-scan
_exptl_absorpt_process_details SADABS
_exptl_crystal_colour red
_exptl_crystal_density_diffrn 1.507
_exptl_crystal_density_method 'not measured'
_exptl_crystal_description block
_exptl_crystal_F_000 1682
_exptl_crystal_size_max 0.12
_exptl_crystal_size_mid 0.10
_exptl_crystal_size_min 0.10
_refine_diff_density_max 2.273
_refine_diff_density_min -0.643
_refine_diff_density_rms 0.107
_refine_ls_extinction_method none
_refine_ls_goodness_of_fit_ref 1.052
_refine_ls_hydrogen_treatment constr
_refine_ls_matrix_type full
_refine_ls_number_parameters 895
_refine_ls_number_reflns 14300
_refine_ls_number_restraints 0
_refine_ls_restrained_S_all 1.052
_refine_ls_R_factor_all 0.0864
_refine_ls_R_factor_gt 0.0551
_refine_ls_shift/su_max 0.003
_refine_ls_shift/su_mean 0.000
_refine_ls_structure_factor_coef Fsqd
_refine_ls_weighting_details 'calc w=1/[\s^2^(Fo^2^)+(0.0656P)^2^+4.4429P] where P=(Fo^2^+2Fc^2^)/3'
_refine_ls_weighting_scheme calc
_refine_ls_wR_factor_gt 0.1303
_refine_ls_wR_factor_ref 0.1456
_reflns_number_gt 10139
_reflns_number_total 14300
_reflns_threshold_expression >2sigma(I)
_cod_data_source_file c1cc13627e.txt
_cod_data_source_block p-1
_cod_original_sg_symbol_H-M P-1
_cod_database_code 7106846

loop_
_symmetry_equiv_pos_as_xyz
'x, y, z'
'-x, -y, -z'

loop_
_atom_site_label
_atom_site_type_symbol
_atom_site_fract_x
_atom_site_fract_y
_atom_site_fract_z
_atom_site_U_iso_or_equiv
_atom_site_adp_type
_atom_site_occupancy
_atom_site_symmetry_multiplicity
_atom_site_calc_flag
_atom_site_refinement_flags
_atom_site_disorder_assembly
_atom_site_disorder_group
Mo1 Mo 0.45431(4) 0.96317(2) 0.254636(16) 0.01770(11) Uani 1 1 d . . .
C1 C 0.2659(5) 1.0161(3) 0.23126(19) 0.0204(10) Uani 1 1 d . . .
N1 N 0.1644(4) 1.0420(3) 0.22027(16) 0.0249(9) Uani 1 1 d . . .
C2 C 0.3387(4) 0.9446(3) 0.3262(2) 0.0251(11) Uani 1 1 d . . .
N2 N 0.2769(4) 0.9361(3) 0.36419(18) 0.0346(11) Uani 1 1 d . . .
C3 C 0.3553(5) 0.8412(3) 0.2323(2) 0.0269(12) Uani 1 1 d . . .
N3 N 0.3022(4) 0.7765(3) 0.2221(2) 0.0392(12) Uani 1 1 d . . .
C4 C 0.5782(5) 0.8314(4) 0.2580(3) 0.0490(17) Uani 1 1 d . . .
N4 N 0.6447(5) 0.7625(4) 0.2601(4) 0.096(3) Uani 1 1 d . . .
C5 C 0.5585(5) 0.9780(4) 0.3280(2) 0.0363(14) Uani 1 1 d . . .
N5 N 0.6145(5) 0.9866(4) 0.3674(2) 0.0563(15) Uani 1 1 d . . .
C6 C 0.4593(4) 0.9798(3) 0.1670(2) 0.0210(10) Uani 1 1 d . . .
N6 N 0.4563(4) 0.9930(3) 0.12038(19) 0.0297(10) Uani 1 1 d . . .
C7 C 0.4358(4) 1.1191(3) 0.26335(19) 0.0235(11) Uani 1 1 d . . .
N7 N 0.4273(4) 1.2014(3) 0.26728(18) 0.0354(11) Uani 1 1 d . . .
C8 C 0.6368(5) 1.0061(3) 0.23211(19) 0.0233(11) Uani 1 1 d . . .
N8 N 0.7351(4) 1.0285(3) 0.22257(18) 0.0309(10) Uani 1 1 d . . .
Mn1 Mn -0.05075(7) 1.04425(5) 0.21528(3) 0.02207(18) Uani 1 1 d . . .
O1 O -0.0675(3) 1.1810(2) 0.21466(13) 0.0256(8) Uani 1 1 d . . .
O2 O -0.0567(3) 1.0370(2) 0.13946(13) 0.0235(7) Uani 1 1 d . . .
N9 N -0.0473(4) 1.0393(3) 0.29646(17) 0.0274(10) Uani 1 1 d . . .
N10 N -0.0264(4) 0.9005(3) 0.22411(16) 0.0252(9) Uani 1 1 d . . .
C9 C -0.0251(4) 1.2353(3) 0.2527(2) 0.0254(11) Uani 1 1 d . . .
C10 C -0.0113(5) 1.3341(3) 0.2388(2) 0.0312(12) Uani 1 1 d . . .
H10 H -0.0291 1.3569 0.2026 0.037 Uiso 1 1 calc R . .
C11 C 0.0272(5) 1.3968(3) 0.2765(2) 0.0345(13) Uani 1 1 d . . .
H11 H 0.0369 1.4622 0.2664 0.041 Uiso 1 1 calc R . .
C12 C 0.0518(5) 1.3640(4) 0.3298(2) 0.0325(13) Uani 1 1 d . . .
C13 C 0.0397(5) 1.2698(3) 0.3449(2) 0.0299(12) Uani 1 1 d . . .
H13 H 0.0569 1.2487 0.3815 0.036 Uiso 1 1 calc R . .
C14 C 0.0021(4) 1.2046(3) 0.3069(2) 0.0238(11) Uani 1 1 d . . .
C15 C -0.0170(5) 1.1074(3) 0.3265(2) 0.0280(12) Uani 1 1 d . . .
H15 H -0.0061 1.0937 0.3645 0.034 Uiso 1 1 calc R . .
C16 C -0.0709(5) 0.9413(3) 0.3179(2) 0.0329(13) Uani 1 1 d . . .
H16 H -0.1609 0.9332 0.3118 0.039 Uiso 1 1 calc R . .
C17 C -0.0463(5) 0.9228(4) 0.3776(2) 0.0315(12) Uani 1 1 d . . .
H17A H -0.1042 0.9669 0.3998 0.038 Uiso 1 1 calc R . .
H17B H 0.0401 0.9361 0.3858 0.038 Uiso 1 1 calc R . .
C18 C -0.0642(6) 0.8172(4) 0.3926(2) 0.0418(15) Uani 1 1 d . . .
H18A H -0.0407 0.8044 0.4312 0.050 Uiso 1 1 calc R . .
H18B H -0.1533 0.8068 0.3891 0.050 Uiso 1 1 calc R . .
C19 C 0.0128(6) 0.7473(4) 0.3566(2) 0.0443(16) Uani 1 1 d . . .
H19A H -0.0040 0.6803 0.3667 0.053 Uiso 1 1 calc R . .
H19B H 0.1023 0.7532 0.3629 0.053 Uiso 1 1 calc R . .
C20 C -0.0150(6) 0.7655(3) 0.2962(2) 0.0330(13) Uani 1 1 d . . .
H20A H -0.1024 0.7537 0.2890 0.040 Uiso 1 1 calc R . .
H20B H 0.0407 0.7203 0.2737 0.040 Uiso 1 1 calc R . .
C21 C 0.0055(6) 0.8701(3) 0.2811(2) 0.0360(14) Uani 1 1 d . . .
H21 H 0.0956 0.8784 0.2865 0.043 Uiso 1 1 calc R . .
C22 C -0.0375(5) 0.8395(3) 0.1856(2) 0.0271(12) Uani 1 1 d . . .
H22 H -0.0287 0.7725 0.1953 0.033 Uiso 1 1 calc R . .
C23 C -0.0617(4) 0.8635(3) 0.1296(2) 0.0237(11) Uani 1 1 d . . .
C24 C -0.0712(4) 0.7862(3) 0.0932(2) 0.0252(11) Uani 1 1 d . . .
H24 H -0.0656 0.7212 0.1066 0.030 Uiso 1 1 calc R . .
C25 C -0.0883(5) 0.8054(3) 0.0390(2) 0.0266(11) Uani 1 1 d . . .
C26 C -0.1017(5) 0.9001(3) 0.0188(2) 0.0287(12) Uani 1 1 d . . .
H26 H -0.1166 0.9121 -0.0190 0.034 Uiso 1 1 calc R . .
C27 C -0.0935(5) 0.9761(3) 0.0534(2) 0.0276(12) Uani 1 1 d . . .
H27 H -0.1037 1.0406 0.0392 0.033 Uiso 1 1 calc R . .
C28 C -0.0704(4) 0.9607(3) 0.1093(2) 0.0223(11) Uani 1 1 d . . .
Br1 Br 0.09938(6) 1.45340(4) 0.38204(2) 0.04159(17) Uani 1 1 d . . .
Br2 Br -0.09750(5) 0.70239(3) -0.01083(2) 0.03192(14) Uani 1 1 d . . .
Fe1 Fe 0.5000 0.5000 0.5000 0.0245(2) Uani 1 2 d S . .
N11 N 0.4683(4) 0.5432(3) 0.41533(17) 0.0291(10) Uani 1 1 d . . .
N12 N 0.4482(4) 0.4699(3) 0.38030(17) 0.0271(10) Uani 1 1 d . . .
N13 N 0.6316(4) 0.3873(3) 0.46468(16) 0.0257(10) Uani 1 1 d . . .
N14 N 0.5978(4) 0.3482(3) 0.41709(17) 0.0238(9) Uani 1 1 d . . .
N15 N 0.3604(4) 0.4012(3) 0.48463(18) 0.0307(10) Uani 1 1 d . . .
N16 N 0.3817(4) 0.3446(3) 0.43909(17) 0.0267(10) Uani 1 1 d . . .
C29 C 0.4540(6) 0.7214(3) 0.4105(2) 0.0476(17) Uani 1 1 d . . .
H29A H 0.4761 0.7131 0.4492 0.071 Uiso 1 1 calc R . .
H29B H 0.3743 0.7618 0.4075 0.071 Uiso 1 1 calc R . .
H29C H 0.5192 0.7531 0.3907 0.071 Uiso 1 1 calc R . .
C30 C 0.4424(5) 0.6252(3) 0.3863(2) 0.0367(14) Uani 1 1 d . . .
C31 C 0.4067(6) 0.6044(4) 0.3335(2) 0.0437(15) Uani 1 1 d . . .
H31 H 0.3834 0.6503 0.3053 0.052 Uiso 1 1 calc R . .
C32 C 0.4115(5) 0.5051(3) 0.3300(2) 0.0331(13) Uani 1 1 d . . .
C33 C 0.3845(6) 0.4423(4) 0.2839(2) 0.0486(17) Uani 1 1 d . . .
H33A H 0.4605 0.4016 0.2734 0.073 Uiso 1 1 calc R . .
H33B H 0.3553 0.4829 0.2526 0.073 Uiso 1 1 calc R . .
H33C H 0.3197 0.4008 0.2952 0.073 Uiso 1 1 calc R . .
C34 C 0.8207(6) 0.3729(4) 0.5215(2) 0.0480(17) Uani 1 1 d . . .
H34A H 0.7739 0.4255 0.5418 0.072 Uiso 1 1 calc R . .
H34B H 0.9005 0.3940 0.5088 0.072 Uiso 1 1 calc R . .
H34C H 0.8360 0.3158 0.5456 0.072 Uiso 1 1 calc R . .
C35 C 0.7467(5) 0.3476(3) 0.4733(2) 0.0286(12) Uani 1 1 d . . .
C36 C 0.7850(5) 0.2826(3) 0.4322(2) 0.0347(13) Uani 1 1 d . . .
H36 H 0.8632 0.2446 0.4296 0.042 Uiso 1 1 calc R . .
C37 C 0.6890(5) 0.2837(3) 0.3961(2) 0.0295(12) Uani 1 1 d . . .
C38 C 0.6758(5) 0.2312(4) 0.3441(3) 0.0485(17) Uani 1 1 d . . .
H38A H 0.5874 0.2241 0.3381 0.073 Uiso 1 1 calc R . .
H38B H 0.7224 0.1669 0.3465 0.073 Uiso 1 1 calc R . .
H38C H 0.7089 0.2681 0.3136 0.073 Uiso 1 1 calc R . .
C39 C 0.2278(6) 0.3979(4) 0.5680(2) 0.0458(16) Uani 1 1 d . . .
H39A H 0.2687 0.4561 0.5763 0.069 Uiso 1 1 calc R . .
H39B H 0.2447 0.3494 0.5973 0.069 Uiso 1 1 calc R . .
H39C H 0.1376 0.4149 0.5655 0.069 Uiso 1 1 calc R . .
C40 C 0.2777(5) 0.3569(3) 0.5145(2) 0.0340(13) Uani 1 1 d . . .
C41 C 0.2487(5) 0.2727(4) 0.4892(2) 0.0391(14) Uani 1 1 d . . .
H41 H 0.1922 0.2291 0.5026 0.047 Uiso 1 1 calc R . .
C42 C 0.3166(5) 0.2647(3) 0.4419(2) 0.0318(13) Uani 1 1 d . . .
C43 C 0.3271(5) 0.1899(4) 0.3984(2) 0.0394(14) Uani 1 1 d . . .
H43A H 0.2639 0.1445 0.4048 0.059 Uiso 1 1 calc R . .
H43B H 0.4104 0.1544 0.3991 0.059 Uiso 1 1 calc R . .
H43C H 0.3140 0.2216 0.3625 0.059 Uiso 1 1 calc R . .
C44 C 0.4712(4) 0.3695(3) 0.3980(2) 0.0257(11) Uani 1 1 d . . .
H44 H 0.4615 0.3281 0.3654 0.031 Uiso 1 1 calc R . .
Fe2 Fe 0.5000 0.5000 0.0000 0.0307(3) Uani 1 2 d S . .
N17 N 0.3602(4) 0.4554(3) 0.05752(19) 0.0329(11) Uani 1 1 d . . .
N18 N 0.3740(4) 0.3603(2) 0.07538(17) 0.0247(10) Uani 1 1 d . . .
N19 N 0.6307(4) 0.4066(3) 0.04937(19) 0.0336(11) Uani 1 1 d . . .
N20 N 0.5925(4) 0.3164(3) 0.06264(18) 0.0285(10) Uani 1 1 d . . .
N21 N 0.5320(4) 0.6310(3) 0.04197(19) 0.0327(11) Uani 1 1 d . . .
N22 N 0.5475(4) 0.7106(2) 0.00900(17) 0.0247(10) Uani 1 1 d . . .
C45 C 0.2187(6) 0.6000(4) 0.0806(3) 0.065(2) Uani 1 1 d . . .
H45A H 0.2410 0.6349 0.1131 0.098 Uiso 1 1 calc R . .
H45B H 0.1278 0.6072 0.0767 0.098 Uiso 1 1 calc R . .
H45C H 0.2578 0.6270 0.0481 0.098 Uiso 1 1 calc R . .
C46 C 0.2634(5) 0.4952(3) 0.0867(3) 0.0405(15) Uani 1 1 d . . .
C47 C 0.2171(5) 0.4263(4) 0.1225(2) 0.0415(15) Uani 1 1 d . . .
H47 H 0.1489 0.4372 0.1476 0.050 Uiso 1 1 calc R . .
C48 C 0.2893(5) 0.3405(3) 0.1142(2) 0.0253(11) Uani 1 1 d . . .
C49 C 0.2806(5) 0.2420(3) 0.1395(2) 0.0328(13) Uani 1 1 d . . .
H49A H 0.2677 0.1955 0.1107 0.049 Uiso 1 1 calc R . .
H49B H 0.2102 0.2449 0.1656 0.049 Uiso 1 1 calc R . .
H49C H 0.3580 0.2212 0.1587 0.049 Uiso 1 1 calc R . .
C50 C 0.8220(6) 0.4881(4) 0.0615(3) 0.0565(19) Uani 1 1 d . . .
H50A H 0.8862 0.4743 0.0330 0.085 Uiso 1 1 calc R . .
H50B H 0.8618 0.5001 0.0962 0.085 Uiso 1 1 calc R . .
H50C H 0.7669 0.5456 0.0508 0.085 Uiso 1 1 calc R . .
C51 C 0.7471(5) 0.4030(4) 0.0682(3) 0.0396(15) Uani 1 1 d . . .
C52 C 0.7825(5) 0.3120(4) 0.0923(3) 0.0404(15) Uani 1 1 d . . .
H52 H 0.8610 0.2916 0.1080 0.049 Uiso 1 1 calc R . .
C53 C 0.6830(5) 0.2583(3) 0.0891(2) 0.0356(14) Uani 1 1 d . . .
C54 C 0.6649(5) 0.1578(4) 0.1072(3) 0.0430(15) Uani 1 1 d . . .
H54A H 0.5977 0.1594 0.1348 0.065 Uiso 1 1 calc R . .
H54B H 0.7424 0.1273 0.1231 0.065 Uiso 1 1 calc R . .
H54C H 0.6427 0.1203 0.0757 0.065 Uiso 1 1 calc R . .
C55 C 0.5451(6) 0.5940(4) 0.1414(2) 0.0483(17) Uani 1 1 d . . .
H55A H 0.5168 0.5325 0.1296 0.072 Uiso 1 1 calc R . .
H55B H 0.4850 0.6248 0.1679 0.072 Uiso 1 1 calc R . .
H55C H 0.6269 0.5816 0.1584 0.072 Uiso 1 1 calc R . .
C56 C 0.5549(5) 0.6603(3) 0.0925(2) 0.0352(13) Uani 1 1 d . . .
C57 C 0.5855(5) 0.7560(3) 0.0914(2) 0.0316(13) Uani 1 1 d . . .
H57 H 0.6061 0.7925 0.1220 0.038 Uiso 1 1 calc R . .
C58 C 0.5801(5) 0.7872(3) 0.0382(2) 0.0280(12) Uani 1 1 d . . .
C59 C 0.5994(5) 0.8815(3) 0.0113(2) 0.0292(12) Uani 1 1 d . . .
H59A H 0.6675 0.8720 -0.0157 0.044 Uiso 1 1 calc R . .
H59B H 0.6209 0.9274 0.0390 0.044 Uiso 1 1 calc R . .
H59C H 0.5226 0.9073 -0.0069 0.044 Uiso 1 1 calc R . .
C60 C 0.4696(4) 0.2940(3) 0.0494(2) 0.0255(11) Uani 1 1 d . . .
H60 H 0.4599 0.2278 0.0647 0.031 Uiso 1 1 calc R . .
O3 O 0.0194(4) 0.1160(3) 0.46702(15) 0.0406(10) Uani 1 1 d . . .
O4 O 0.1895(8) 0.6014(5) 0.2197(4) 0.144(3) Uani 1 1 d . . .
O5 O 0.9590(7) 0.5790(4) 0.1783(3) 0.104(2) Uani 1 1 d . . .
O6 O 0.1933(4) 0.9476(3) 0.47453(16) 0.0527(12) Uani 1 1 d . . .
O7 O 0.7862(6) 0.5803(4) 0.2596(3) 0.118(3) Uani 1 1 d . . .
H7 H 0.7994 0.6202 0.2839 0.177 Uiso 1 1 calc R . .
C61 C 0.7247(9) 0.5067(6) 0.2824(5) 0.118(4) Uani 1 1 d . . .
H61A H 0.7740 0.4760 0.3125 0.178 Uiso 1 1 calc R . .
H61B H 0.7134 0.4583 0.2545 0.178 Uiso 1 1 calc R . .
H61C H 0.6430 0.5334 0.2965 0.178 Uiso 1 1 calc R . .
O8 O 0.2986(4) 0.9267(3) 0.03711(16) 0.0470(11) Uani 1 1 d . . .
H8 H 0.3476 0.9503 0.0585 0.070 Uiso 1 1 calc R . .
C62 C 0.2448(6) 0.8519(4) 0.0632(3) 0.0580(19) Uani 1 1 d . . .
H62A H 0.3099 0.8003 0.0730 0.087 Uiso 1 1 calc R . .
H62B H 0.1854 0.8260 0.0386 0.087 Uiso 1 1 calc R . .
H62C H 0.2009 0.8762 0.0964 0.087 Uiso 1 1 calc R . .
O9A O 0.3964(10) 1.0022(6) 0.5167(3) 0.158(6) Uiso 0.50 1 d PR . .
O9B O 0.3995(10) 0.8914(6) 0.5314(3) 0.145(6) Uiso 0.50 1 d PR . .

loop_
_atom_site_aniso_label
_atom_site_aniso_U_11
_atom_site_aniso_U_22
_atom_site_aniso_U_33
_atom_site_aniso_U_23
_atom_site_aniso_U_13
_atom_site_aniso_U_12
Mo1 0.0150(2) 0.01913(17) 0.0191(2) 0.00380(14) 0.00100(17) -0.00292(15)
C1 0.020(3) 0.023(2) 0.019(3) 0.0073(17) 0.002(2) -0.009(2)
N1 0.019(2) 0.031(2) 0.026(2) 0.0089(16) 0.0016(19) -0.0071(18)
C2 0.013(2) 0.036(2) 0.027(3) 0.004(2) -0.001(2) -0.002(2)
N2 0.021(2) 0.056(3) 0.027(3) 0.007(2) 0.003(2) -0.007(2)
C3 0.021(3) 0.026(2) 0.034(3) 0.002(2) 0.003(2) -0.004(2)
N3 0.038(3) 0.033(2) 0.049(3) -0.001(2) -0.001(2) -0.013(2)
C4 0.030(3) 0.033(3) 0.085(5) -0.004(3) -0.017(3) -0.003(3)
N4 0.044(4) 0.030(3) 0.214(9) -0.021(4) -0.045(5) 0.007(3)
C5 0.023(3) 0.061(3) 0.026(3) 0.009(3) 0.008(3) -0.009(3)
N5 0.033(3) 0.105(5) 0.032(3) 0.006(3) -0.009(3) -0.015(3)
C6 0.014(3) 0.022(2) 0.028(3) 0.0008(18) 0.001(2) -0.0055(18)
N6 0.029(3) 0.032(2) 0.029(3) -0.0010(18) 0.001(2) -0.0052(19)
C7 0.016(3) 0.031(2) 0.024(3) 0.0007(19) -0.001(2) -0.003(2)
N7 0.040(3) 0.026(2) 0.040(3) -0.0049(18) -0.008(2) -0.0006(19)
C8 0.024(3) 0.029(2) 0.015(3) 0.0077(18) 0.000(2) 0.002(2)
N8 0.019(2) 0.037(2) 0.037(3) 0.0164(19) 0.003(2) -0.0051(19)
Mn1 0.0174(4) 0.0244(3) 0.0246(4) 0.0076(3) 0.0000(3) -0.0040(3)
O1 0.0234(19) 0.0234(15) 0.030(2) 0.0059(13) -0.0020(16) -0.0034(14)
O2 0.0218(19) 0.0229(15) 0.027(2) 0.0079(13) -0.0034(15) -0.0072(14)
N9 0.024(2) 0.029(2) 0.029(3) 0.0072(17) 0.003(2) -0.0036(18)
N10 0.024(2) 0.030(2) 0.022(2) 0.0106(16) -0.0023(19) -0.0053(18)
C9 0.015(3) 0.026(2) 0.036(3) 0.006(2) 0.007(2) -0.004(2)
C10 0.031(3) 0.031(2) 0.032(3) 0.010(2) -0.001(3) -0.006(2)
C11 0.030(3) 0.026(2) 0.047(4) 0.008(2) -0.001(3) -0.007(2)
C12 0.030(3) 0.034(3) 0.033(3) -0.002(2) 0.002(3) -0.005(2)
C13 0.026(3) 0.034(3) 0.029(3) 0.002(2) 0.002(2) 0.000(2)
C14 0.018(3) 0.029(2) 0.025(3) 0.0043(19) 0.007(2) -0.006(2)
C15 0.026(3) 0.035(3) 0.023(3) 0.005(2) 0.003(2) 0.000(2)
C16 0.038(3) 0.032(2) 0.028(3) 0.006(2) 0.006(3) -0.007(2)
C17 0.029(3) 0.039(3) 0.027(3) 0.008(2) 0.000(2) -0.011(2)
C18 0.055(4) 0.043(3) 0.029(3) 0.013(2) 0.003(3) -0.013(3)
C19 0.067(5) 0.034(3) 0.032(3) 0.014(2) 0.000(3) -0.006(3)
C20 0.045(4) 0.031(2) 0.023(3) 0.012(2) -0.002(3) -0.008(2)
C21 0.046(4) 0.032(3) 0.030(3) 0.015(2) -0.003(3) -0.007(2)
C22 0.025(3) 0.026(2) 0.030(3) 0.0065(19) 0.000(2) -0.006(2)
C23 0.018(3) 0.024(2) 0.030(3) 0.0052(19) 0.002(2) -0.0036(19)
C24 0.017(3) 0.027(2) 0.032(3) 0.0072(19) 0.001(2) -0.004(2)
C25 0.023(3) 0.029(2) 0.029(3) 0.002(2) 0.003(2) -0.009(2)
C26 0.028(3) 0.035(3) 0.024(3) 0.007(2) -0.007(2) -0.009(2)
C27 0.026(3) 0.029(2) 0.028(3) 0.0106(19) -0.005(2) -0.008(2)
C28 0.011(2) 0.030(2) 0.026(3) 0.0048(19) -0.002(2) -0.004(2)
Br1 0.0401(4) 0.0342(3) 0.0505(4) -0.0094(2) -0.0061(3) -0.0021(2)
Br2 0.0322(3) 0.0298(2) 0.0344(3) 0.0005(2) -0.0012(2) -0.0061(2)
Fe1 0.0222(6) 0.0195(4) 0.0313(6) 0.0036(4) 0.0049(5) -0.0005(4)
N11 0.032(3) 0.0217(18) 0.033(3) 0.0029(16) 0.003(2) -0.0004(18)
N12 0.025(2) 0.0217(18) 0.035(3) 0.0034(16) 0.002(2) -0.0024(17)
N13 0.026(2) 0.0255(19) 0.025(2) 0.0019(16) 0.0008(19) 0.0002(18)
N14 0.014(2) 0.0234(18) 0.035(3) -0.0007(16) 0.0029(18) -0.0040(16)
N15 0.029(3) 0.0253(19) 0.038(3) -0.0011(17) 0.013(2) -0.0034(18)
N16 0.025(2) 0.0223(18) 0.032(3) 0.0010(16) 0.009(2) -0.0021(17)
C29 0.073(5) 0.022(2) 0.046(4) 0.007(2) 0.002(3) 0.001(3)
C30 0.047(4) 0.023(2) 0.039(4) 0.009(2) 0.005(3) 0.000(2)
C31 0.059(4) 0.031(3) 0.040(4) 0.013(2) -0.002(3) -0.002(3)
C32 0.037(3) 0.031(2) 0.031(3) 0.006(2) -0.002(3) -0.004(2)
C33 0.072(5) 0.040(3) 0.035(4) 0.007(2) -0.010(3) -0.009(3)
C34 0.039(4) 0.054(3) 0.048(4) -0.013(3) -0.007(3) 0.016(3)
C35 0.021(3) 0.030(2) 0.035(3) 0.002(2) 0.002(2) -0.002(2)
C36 0.020(3) 0.031(2) 0.052(4) -0.006(2) 0.003(3) 0.003(2)
C37 0.020(3) 0.028(2) 0.040(3) -0.004(2) 0.007(2) -0.001(2)
C38 0.028(3) 0.054(3) 0.062(4) -0.024(3) 0.007(3) 0.005(3)
C39 0.045(4) 0.040(3) 0.053(4) -0.007(3) 0.027(3) -0.012(3)
C40 0.031(3) 0.032(2) 0.040(3) 0.000(2) 0.012(3) -0.007(2)
C41 0.034(3) 0.034(3) 0.051(4) 0.001(2) 0.021(3) -0.016(2)
C42 0.023(3) 0.025(2) 0.048(4) -0.001(2) 0.007(3) -0.008(2)
C43 0.034(3) 0.036(3) 0.051(4) -0.005(2) 0.012(3) -0.014(2)
C44 0.020(3) 0.021(2) 0.035(3) 0.0010(19) 0.006(2) -0.001(2)
Fe2 0.0230(6) 0.0206(4) 0.0478(7) 0.0150(4) 0.0022(5) -0.0011(4)
N17 0.025(2) 0.0164(18) 0.056(3) 0.0138(18) 0.009(2) -0.0007(17)
N18 0.022(2) 0.0155(16) 0.035(3) 0.0126(15) 0.0019(19) 0.0028(16)
N19 0.020(2) 0.0244(19) 0.057(3) 0.0149(19) -0.005(2) -0.0062(18)
N20 0.020(2) 0.0236(19) 0.043(3) 0.0155(17) -0.003(2) -0.0069(17)
N21 0.030(3) 0.0241(19) 0.044(3) 0.0181(18) 0.001(2) -0.0027(18)
N22 0.020(2) 0.0176(17) 0.036(3) 0.0084(16) 0.0006(19) -0.0008(16)
C45 0.052(4) 0.031(3) 0.108(6) 0.020(3) 0.033(4) 0.011(3)
C46 0.036(3) 0.023(2) 0.062(4) 0.006(2) 0.014(3) -0.001(2)
C47 0.038(4) 0.030(3) 0.055(4) 0.006(2) 0.018(3) 0.000(2)
C48 0.023(3) 0.025(2) 0.028(3) 0.0049(19) 0.000(2) -0.006(2)
C49 0.040(3) 0.028(2) 0.030(3) 0.010(2) 0.008(3) -0.007(2)
C50 0.033(4) 0.033(3) 0.105(6) 0.024(3) -0.007(4) -0.013(3)
C51 0.021(3) 0.028(2) 0.070(4) 0.018(2) -0.001(3) -0.006(2)
C52 0.019(3) 0.033(3) 0.070(4) 0.020(3) -0.009(3) -0.004(2)
C53 0.023(3) 0.028(2) 0.055(4) 0.017(2) -0.006(3) -0.002(2)
C54 0.028(3) 0.032(3) 0.068(4) 0.023(3) -0.008(3) 0.002(2)
C55 0.065(5) 0.042(3) 0.037(4) 0.019(2) 0.003(3) 0.000(3)
C56 0.038(3) 0.030(2) 0.036(3) 0.012(2) 0.001(3) 0.001(2)
C57 0.029(3) 0.032(2) 0.032(3) 0.003(2) 0.002(2) 0.004(2)
C58 0.023(3) 0.025(2) 0.035(3) 0.003(2) 0.004(2) 0.003(2)
C59 0.030(3) 0.023(2) 0.034(3) 0.003(2) 0.005(2) -0.001(2)
C60 0.020(3) 0.017(2) 0.039(3) 0.0101(19) 0.001(2) 0.0005(19)
O3 0.050(3) 0.041(2) 0.033(2) 0.0016(16) -0.0010(19) -0.0140(18)
O4 0.155(7) 0.074(4) 0.202(8) 0.005(5) -0.010(6) -0.013(4)
O5 0.136(6) 0.068(3) 0.105(5) 0.022(3) 0.003(4) -0.001(4)
O6 0.046(3) 0.080(3) 0.031(2) 0.002(2) 0.007(2) 0.001(2)
O7 0.072(4) 0.047(3) 0.233(8) -0.012(4) 0.004(5) 0.012(3)
C61 0.080(7) 0.069(6) 0.203(12) 0.014(7) 0.044(7) -0.001(5)
O8 0.050(3) 0.052(2) 0.044(3) 0.0161(19) -0.015(2) -0.028(2)
C62 0.029(4) 0.048(3) 0.098(6) 0.033(3) -0.008(4) -0.011(3)

loop_
_atom_type_symbol
_atom_type_description
_atom_type_scat_dispersion_real
_atom_type_scat_dispersion_imag
_atom_type_scat_source
C C 0.0033 0.0016 'International Tables Vol C Tables 4.2.6.8 and 6.1.1.4'
H H 0.0000 0.0000 'International Tables Vol C Tables 4.2.6.8 and 6.1.1.4'
N N 0.0061 0.0033 'International Tables Vol C Tables 4.2.6.8 and 6.1.1.4'
O O 0.0106 0.0060 'International Tables Vol C Tables 4.2.6.8 and 6.1.1.4'
Mn Mn 0.3368 0.7283 'International Tables Vol C Tables 4.2.6.8 and 6.1.1.4'
Fe Fe 0.3463 0.8444 'International Tables Vol C Tables 4.2.6.8 and 6.1.1.4'
Br Br -0.2901 2.4595 'International Tables Vol C Tables 4.2.6.8 and 6.1.1.4'
Mo Mo -1.6832 0.6857 'International Tables Vol C Tables 4.2.6.8 and 6.1.1.4'

loop_
_geom_angle_atom_site_label_1
_geom_angle_atom_site_label_2
_geom_angle_atom_site_label_3
_geom_angle
_geom_angle_site_symmetry_1
_geom_angle_site_symmetry_3
_geom_angle_publ_flag
C6 Mo1 C5 143.88(19) . . ?
C6 Mo1 C4 96.1(2) . . ?
C5 Mo1 C4 76.4(2) . . ?
C6 Mo1 C2 145.86(18) . . ?
C5 Mo1 C2 69.58(19) . . ?
C4 Mo1 C2 100.8(2) . . ?
C6 Mo1 C7 90.26(17) . . ?
C5 Mo1 C7 79.0(2) . . ?
C4 Mo1 C7 146.2(2) . . ?
C2 Mo1 C7 91.80(17) . . ?
C6 Mo1 C3 80.43(18) . . ?
C5 Mo1 C3 127.2(2) . . ?
C4 Mo1 C3 70.1(2) . . ?
C2 Mo1 C3 77.85(19) . . ?
C7 Mo1 C3 143.59(18) . . ?
C6 Mo1 C8 72.79(18) . . ?
C5 Mo1 C8 71.14(19) . . ?
C4 Mo1 C8 74.8(2) . . ?
C2 Mo1 C8 140.34(18) . . ?
C7 Mo1 C8 75.54(17) . . ?
C3 Mo1 C8 132.75(17) . . ?
C6 Mo1 C1 74.02(17) . . ?
C5 Mo1 C1 132.58(18) . . ?
C4 Mo1 C1 141.0(2) . . ?
C2 Mo1 C1 74.15(17) . . ?
C7 Mo1 C1 72.62(17) . . ?
C3 Mo1 C1 70.97(17) . . ?
C8 Mo1 C1 133.25(16) . . ?
N1 C1 Mo1 177.5(4) . . ?
C1 N1 Mn1 159.7(4) . . ?
N2 C2 Mo1 179.1(4) . . ?
N3 C3 Mo1 178.1(5) . . ?
N4 C4 Mo1 179.0(6) . . ?
N5 C5 Mo1 179.5(6) . . ?
N6 C6 Mo1 176.0(4) . . ?
N7 C7 Mo1 178.9(5) . . ?
N8 C8 Mo1 176.9(4) . . ?
C8 N8 Mn1 167.4(4) . 1_655 ?
O2 Mn1 O1 93.40(14) . . ?
O2 Mn1 N9 174.74(15) . . ?
O1 Mn1 N9 91.67(15) . . ?
O2 Mn1 N10 92.48(15) . . ?
O1 Mn1 N10 173.83(16) . . ?
N9 Mn1 N10 82.50(16) . . ?
O2 Mn1 N1 96.16(14) . . ?
O1 Mn1 N1 90.61(14) . . ?
N9 Mn1 N1 85.17(16) . . ?
N10 Mn1 N1 86.89(15) . . ?
O2 Mn1 N8 90.80(15) . 1_455 ?
O1 Mn1 N8 95.46(14) . 1_455 ?
N9 Mn1 N8 87.32(16) . 1_455 ?
N10 Mn1 N8 86.33(15) . 1_455 ?
N1 Mn1 N8 170.48(14) . 1_455 ?
C9 O1 Mn1 124.9(3) . . ?
C28 O2 Mn1 128.5(3) . . ?
C15 N9 C16 123.6(4) . . ?
C15 N9 Mn1 124.8(4) . . ?
C16 N9 Mn1 111.2(3) . . ?
C22 N10 C21 122.9(4) . . ?
C22 N10 Mn1 124.9(3) . . ?
C21 N10 Mn1 112.2(3) . . ?
O1 C9 C14 125.1(4) . . ?
O1 C9 C10 117.4(5) . . ?
C14 C9 C10 117.4(5) . . ?
C11 C10 C9 121.4(5) . . ?
C10 C11 C12 119.5(5) . . ?
C13 C12 C11 121.0(5) . . ?
C13 C12 Br1 120.1(4) . . ?
C11 C12 Br1 118.8(4) . . ?
C12 C13 C14 120.2(5) . . ?
C13 C14 C9 120.4(4) . . ?
C13 C14 C15 117.4(5) . . ?
C9 C14 C15 122.0(5) . . ?
N9 C15 C14 124.6(5) . . ?
N9 C16 C17 116.0(4) . . ?
N9 C16 C21 105.2(4) . . ?
C17 C16 C21 113.0(4) . . ?
C16 C17 C18 110.0(4) . . ?
C19 C18 C17 111.9(5) . . ?
C18 C19 C20 112.0(5) . . ?
C19 C20 C21 109.4(4) . . ?
N10 C21 C16 106.0(4) . . ?
N10 C21 C20 115.5(4) . . ?
C16 C21 C20 111.3(4) . . ?
N10 C22 C23 125.8(4) . . ?
C24 C23 C28 119.9(4) . . ?
C24 C23 C22 117.6(4) . . ?
C28 C23 C22 122.5(4) . . ?
C25 C24 C23 119.6(4) . . ?
C24 C25 C26 121.2(5) . . ?
C24 C25 Br2 120.3(4) . . ?
C26 C25 Br2 118.4(4) . . ?
C27 C26 C25 120.0(5) . . ?
C26 C27 C28 121.4(4) . . ?
O2 C28 C27 118.0(4) . . ?
O2 C28 C23 124.3(4) . . ?
C27 C28 C23 117.8(4) . . ?
N11 Fe1 N11 180.00(7) 2_666 . ?
N11 Fe1 N15 96.34(16) 2_666 . ?
N11 Fe1 N15 83.66(16) . . ?
N11 Fe1 N15 83.66(16) 2_666 2_666 ?
N11 Fe1 N15 96.34(16) . 2_666 ?
N15 Fe1 N15 180.00(14) . 2_666 ?
N11 Fe1 N13 96.05(14) 2_666 . ?
N11 Fe1 N13 83.95(14) . . ?
N15 Fe1 N13 85.08(15) . . ?
N15 Fe1 N13 94.92(15) 2_666 . ?
N11 Fe1 N13 83.95(14) 2_666 2_666 ?
N11 Fe1 N13 96.05(14) . 2_666 ?
N15 Fe1 N13 94.92(15) . 2_666 ?
N15 Fe1 N13 85.08(15) 2_666 2_666 ?
N13 Fe1 N13 180.00(19) . 2_666 ?
C30 N11 N12 105.2(4) . . ?
C30 N11 Fe1 138.1(3) . . ?
N12 N11 Fe1 115.7(3) . . ?
C32 N12 N11 111.6(4) . . ?
C32 N12 C44 128.2(4) . . ?
N11 N12 C44 120.2(4) . . ?
C35 N13 N14 104.8(4) . . ?
C35 N13 Fe1 138.3(3) . . ?
N14 N13 Fe1 116.5(3) . . ?
N13 N14 C37 112.4(4) . . ?
N13 N14 C44 119.4(3) . . ?
C37 N14 C44 127.8(4) . . ?
C40 N15 N16 104.5(4) . . ?
C40 N15 Fe1 136.3(4) . . ?
N16 N15 Fe1 115.5(3) . . ?
C42 N16 N15 111.5(4) . . ?
C42 N16 C44 128.5(4) . . ?
N15 N16 C44 119.8(4) . . ?
N11 C30 C31 110.5(4) . . ?
N11 C30 C29 121.3(5) . . ?
C31 C30 C29 128.2(5) . . ?
C32 C31 C30 107.0(5) . . ?
N12 C32 C31 105.7(5) . . ?
N12 C32 C33 123.4(4) . . ?
C31 C32 C33 130.9(5) . . ?
N13 C35 C36 110.7(5) . . ?
N13 C35 C34 122.3(4) . . ?
C36 C35 C34 127.0(5) . . ?
C37 C36 C35 107.1(4) . . ?
N14 C37 C36 105.0(4) . . ?
N14 C37 C38 123.1(5) . . ?
C36 C37 C38 131.9(4) . . ?
N15 C40 C41 110.9(4) . . ?
N15 C40 C39 121.1(5) . . ?
C41 C40 C39 127.9(5) . . ?
C42 C41 C40 107.1(5) . . ?
C41 C42 N16 105.9(4) . . ?
C41 C42 C43 132.1(5) . . ?
N16 C42 C43 122.1(5) . . ?
N16 C44 N12 111.7(3) . . ?
N16 C44 N14 111.1(4) . . ?
N12 C44 N14 111.1(4) . . ?
N21 Fe2 N21 180.0(2) 2_665 . ?
N21 Fe2 N17 84.16(16) 2_665 . ?
N21 Fe2 N17 95.84(16) . . ?
N21 Fe2 N17 95.84(16) 2_665 2_665 ?
N21 Fe2 N17 84.16(16) . 2_665 ?
N17 Fe2 N17 180.0(2) . 2_665 ?
N21 Fe2 N19 85.43(16) 2_665 . ?
N21 Fe2 N19 94.57(16) . . ?
N17 Fe2 N19 84.63(16) . . ?
N17 Fe2 N19 95.37(16) 2_665 . ?
N21 Fe2 N19 94.57(16) 2_665 2_665 ?
N21 Fe2 N19 85.43(16) . 2_665 ?
N17 Fe2 N19 95.37(16) . 2_665 ?
N17 Fe2 N19 84.63(16) 2_665 2_665 ?
N19 Fe2 N19 180.0(2) . 2_665 ?
C46 N17 N18 104.0(4) . . ?
C46 N17 Fe2 138.9(3) . . ?
N18 N17 Fe2 116.9(3) . . ?
C48 N18 N17 113.1(4) . . ?
C48 N18 C60 128.4(4) . . ?
N17 N18 C60 118.3(4) . . ?
C51 N19 N20 104.4(4) . . ?
C51 N19 Fe2 140.2(3) . . ?
N20 N19 Fe2 115.0(3) . . ?
C53 N20 N19 112.1(4) . . ?
C53 N20 C60 127.6(4) . . ?
N19 N20 C60 120.3(4) . . ?
C56 N21 N22 104.4(4) . . ?
C56 N21 Fe2 139.4(3) . . ?
N22 N21 Fe2 115.8(3) . . ?
C58 N22 N21 112.0(4) . . ?
C58 N22 C60 127.7(4) . 2_665 ?
N21 N22 C60 120.3(4) . 2_665 ?
N17 C46 C47 110.8(4) . . ?
N17 C46 C45 121.4(5) . . ?
C47 C46 C45 127.8(5) . . ?
C48 C47 C46 106.7(5) . . ?
N18 C48 C47 105.4(4) . . ?
N18 C48 C49 124.2(4) . . ?
C47 C48 C49 130.4(5) . . ?
N19 C51 C52 110.6(5) . . ?
N19 C51 C50 120.9(4) . . ?
C52 C51 C50 128.5(5) . . ?
C53 C52 C51 107.3(5) . . ?
N20 C53 C52 105.6(4) . . ?
N20 C53 C54 122.3(5) . . ?
C52 C53 C54 132.0(5) . . ?
N21 C56 C57 110.7(5) . . ?
N21 C56 C55 121.2(5) . . ?
C57 C56 C55 128.1(5) . . ?
C58 C57 C56 107.2(5) . . ?
C57 C58 N22 105.7(4) . . ?
C57 C58 C59 132.7(5) . . ?
N22 C58 C59 121.5(5) . . ?
N20 C60 N22 112.1(4) . 2_665 ?
N20 C60 N18 111.7(4) . . ?
N22 C60 N18 111.9(4) 2_665 . ?

loop_
_geom_bond_atom_site_label_1
_geom_bond_atom_site_label_2
_geom_bond_distance
_geom_bond_site_symmetry_2
_geom_bond_publ_flag
Mo1 C6 2.149(5) . ?
Mo1 C5 2.151(6) . ?
Mo1 C4 2.154(5) . ?
Mo1 C2 2.155(5) . ?
Mo1 C7 2.162(4) . ?
Mo1 C3 2.164(5) . ?
Mo1 C8 2.168(6) . ?
Mo1 C1 2.171(5) . ?
C1 N1 1.150(6) . ?
N1 Mn1 2.320(4) . ?
C2 N2 1.145(6) . ?
C3 N3 1.142(6) . ?
C4 N4 1.136(7) . ?
C5 N5 1.159(7) . ?
C6 N6 1.151(6) . ?
C7 N7 1.139(6) . ?
C8 N8 1.152(6) . ?
N8 Mn1 2.341(5) 1_655 ?
Mn1 O2 1.858(3) . ?
Mn1 O1 1.884(3) . ?
Mn1 N9 1.984(4) . ?
Mn1 N10 1.991(4) . ?
Mn1 N8 2.341(5) 1_455 ?
O1 C9 1.319(6) . ?
O2 C28 1.317(5) . ?
N9 C15 1.274(6) . ?
N9 C16 1.491(6) . ?
N10 C22 1.289(6) . ?
N10 C21 1.484(6) . ?
C9 C14 1.410(7) . ?
C9 C10 1.425(6) . ?
C10 C11 1.372(7) . ?
C11 C12 1.392(7) . ?
C12 C13 1.369(7) . ?
C12 Br1 1.901(5) . ?
C13 C14 1.397(7) . ?
C14 C15 1.454(6) . ?
C16 C17 1.500(7) . ?
C16 C21 1.516(7) . ?
C17 C18 1.531(7) . ?
C18 C19 1.496(7) . ?
C19 C20 1.522(7) . ?
C20 C21 1.526(6) . ?
C22 C23 1.424(7) . ?
C23 C24 1.413(6) . ?
C23 C28 1.422(6) . ?
C24 C25 1.358(7) . ?
C25 C26 1.388(6) . ?
C25 Br2 1.900(5) . ?
C26 C27 1.370(6) . ?
C27 C28 1.400(7) . ?
Fe1 N11 2.167(4) 2_666 ?
Fe1 N11 2.167(4) . ?
Fe1 N15 2.170(4) . ?
Fe1 N15 2.170(4) 2_666 ?
Fe1 N13 2.180(3) . ?
Fe1 N13 2.180(3) 2_666 ?
N11 C30 1.336(6) . ?
N11 N12 1.373(5) . ?
N12 C32 1.364(6) . ?
N12 C44 1.447(5) . ?
N13 C35 1.325(6) . ?
N13 N14 1.359(5) . ?
N14 C37 1.360(5) . ?
N14 C44 1.449(6) . ?
N15 C40 1.332(7) . ?
N15 N16 1.373(5) . ?
N16 C42 1.366(6) . ?
N16 C44 1.442(6) . ?
C29 C30 1.483(7) . ?
C30 C31 1.394(8) . ?
C31 C32 1.374(7) . ?
C32 C33 1.484(7) . ?
C34 C35 1.497(8) . ?
C35 C36 1.388(6) . ?
C36 C37 1.369(7) . ?
C37 C38 1.488(7) . ?
C39 C40 1.504(7) . ?
C40 C41 1.390(7) . ?
C41 C42 1.358(7) . ?
C42 C43 1.491(7) . ?
Fe2 N21 2.156(4) 2_665 ?
Fe2 N21 2.156(4) . ?
Fe2 N17 2.170(4) . ?
Fe2 N17 2.170(4) 2_665 ?
Fe2 N19 2.181(4) . ?
Fe2 N19 2.181(4) 2_665 ?
N17 C46 1.331(6) . ?
N17 N18 1.375(5) . ?
N18 C48 1.349(6) . ?
N18 C60 1.455(5) . ?
N19 C51 1.338(7) . ?
N19 N20 1.385(5) . ?
N20 C53 1.366(6) . ?
N20 C60 1.432(6) . ?
N21 C56 1.338(7) . ?
N21 N22 1.377(5) . ?
N22 C58 1.364(6) . ?
N22 C60 1.443(6) 2_665 ?
C45 C46 1.490(7) . ?
C46 C47 1.406(7) . ?
C47 C48 1.370(6) . ?
C48 C49 1.499(6) . ?
C50 C51 1.497(7) . ?
C51 C52 1.404(7) . ?
C52 C53 1.367(8) . ?
C53 C54 1.484(7) . ?
C55 C56 1.503(7) . ?
C56 C57 1.396(7) . ?
C57 C58 1.363(7) . ?
C58 C59 1.483(6) . ?
C60 N22 1.443(6) 2_665 ?
O7 C61 1.375(10) . ?
O8 C62 1.378(6) . ?
O9A O9B 1.5669 . ?
